data_7030050
loop_
_publ_author_name
'Sykes, Daniel'
'Cankut, Ahmet J.'
'Ali, Noorshida Mohd'
'Stephenson, Andrew'
'Spall, Steven J. P.'
'Parker, Simon C.'
'Weinstein, Julia A.'
'Ward, Michael D.'

_publ_section_title
;
 Sensitisation of Eu(iii)- and Tb(iii)-based luminescence by Ir(iii) units
 in Ir/lanthanide dyads: evidence for parallel energy-transfer and
 electron-transfer based mechanisms.
;
_journal_issue 17
_journal_name_full 'Dalton transactions (Cambridge, England : 2003)'
_journal_page_first 6414
_journal_page_last 6428
_journal_paper_doi 10.1039/c4dt00292j
_journal_volume 43
_journal_year 2014
_chemical_formula_moiety 'C47H34F4IrN8O, NO3, CH2Cl2, 2(O)'
_chemical_formula_sum 'C48 H40 Cl2 F4 Ir N9 O6'
_chemical_formula_weight 1177.99
_chemical_name_systematic
; 
 ? 
;
_space_group_IT_number 14
_symmetry_cell_setting monoclinic
_symmetry_space_group_name_Hall '-P 2yn'
_symmetry_space_group_name_H-M 'P 1 21/n 1'
_atom_sites_solution_hydrogens geom
_atom_sites_solution_primary direct
_atom_sites_solution_secondary difmap
_audit_creation_method SHELXL-97
_cell_angle_alpha 90.00
_cell_angle_beta 109.572(3)
_cell_angle_gamma 90.00
_cell_formula_units_Z 4
_cell_length_a 18.9728(8)
_cell_length_b 11.4267(6)
_cell_length_c 22.2515(10)
_cell_measurement_reflns_used 9221
_cell_measurement_temperature 100(2)
_cell_measurement_theta_max 25.61
_cell_measurement_theta_min 2.16
_cell_volume 4545.3(4)
_computing_cell_refinement 'Bruker SAINT'
_computing_data_collection 'Bruker APEX2'
_computing_data_reduction 'Bruker SAINT'
_computing_molecular_graphics 'Bruker SHELXTL'
_computing_publication_material 'Bruker SHELXTL'
_computing_structure_refinement 'SHELXL-97 (Sheldrick, 2008)'
_computing_structure_solution 'SHELXS-97 (Sheldrick, 2008)'
_diffrn_ambient_temperature 100(2)
_diffrn_measured_fraction_theta_full 0.990
_diffrn_measured_fraction_theta_max 0.990
_diffrn_measurement_device_type 'Bruker APEX-II CCD'
_diffrn_measurement_method '\f and \w scans'
_diffrn_radiation_monochromator graphite
_diffrn_radiation_source 'sealed tube'
_diffrn_radiation_type MoK\a
_diffrn_radiation_wavelength 0.71073
_diffrn_reflns_av_R_equivalents 0.1286
_diffrn_reflns_av_sigmaI/netI 0.0744
_diffrn_reflns_limit_h_max 24
_diffrn_reflns_limit_h_min -24
_diffrn_reflns_limit_k_max 14
_diffrn_reflns_limit_k_min -14
_diffrn_reflns_limit_l_max 28
_diffrn_reflns_limit_l_min -28
_diffrn_reflns_number 70928
_diffrn_reflns_theta_full 27.60
_diffrn_reflns_theta_max 27.60
_diffrn_reflns_theta_min 1.22
_exptl_absorpt_coefficient_mu 3.134
_exptl_absorpt_correction_T_max 0.7876
_exptl_absorpt_correction_T_min 0.5730
_exptl_absorpt_correction_type multi-scan
_exptl_absorpt_process_details sadabs
_exptl_crystal_colour yellow
_exptl_crystal_density_diffrn 1.721
_exptl_crystal_density_method 'not measured'
_exptl_crystal_description plate
_exptl_crystal_F_000 2344
_exptl_crystal_size_max 0.20
_exptl_crystal_size_mid 0.18
_exptl_crystal_size_min 0.08
_refine_diff_density_max 1.084
_refine_diff_density_min -3.052
_refine_diff_density_rms 0.197
_refine_ls_extinction_method none
_refine_ls_goodness_of_fit_ref 1.057
_refine_ls_hydrogen_treatment constr
_refine_ls_matrix_type full
_refine_ls_number_parameters 632
_refine_ls_number_reflns 10445
_refine_ls_number_restraints 534
_refine_ls_restrained_S_all 1.036
_refine_ls_R_factor_all 0.0972
_refine_ls_R_factor_gt 0.0448
_refine_ls_shift/su_max 0.001
_refine_ls_shift/su_mean 0.000
_refine_ls_structure_factor_coef Fsqd
_refine_ls_weighting_details 'calc w=1/[\s^2^(Fo^2^)+(0.0509P)^2^+8.9350P] where P=(Fo^2^+2Fc^2^)/3'
_refine_ls_weighting_scheme calc
_refine_ls_wR_factor_gt 0.1007
_refine_ls_wR_factor_ref 0.1308
_reflns_number_gt 6475
_reflns_number_total 10445
_reflns_threshold_expression >2sigma(I)
_cod_data_source_file c4dt00292j1.cif
_cod_data_source_block imw1619p21n2ndgo
_cod_depositor_comments
;
The following automatic conversions were performed:

'_symmetry_cell_setting' value 'Monoclinic' changed to 'monoclinic'
according to
/usr/data/users/saulius/crontab/automatic-downloads/current/RSC/lib/dictionaries/cif_core.dic
dictionary named 'cif_core.dic' version 2.4.2 from 2011-04-26.

Automatic conversion script
Id: cif_fix_values 2281 2013-09-26 08:29:07Z andrius 
;
_cod_original_sg_symbol_H-M P2(1)/n
_cod_database_code 7030050

loop_
_symmetry_equiv_pos_as_xyz
'x, y, z'
'-x+1/2, y+1/2, -z+1/2'
'-x, -y, -z'
'x-1/2, -y-1/2, z-1/2'

loop_
_atom_site_label
_atom_site_type_symbol
_atom_site_fract_x
_atom_site_fract_y
_atom_site_fract_z
_atom_site_U_iso_or_equiv
_atom_site_adp_type
_atom_site_occupancy
_atom_site_symmetry_multiplicity
_atom_site_calc_flag
_atom_site_refinement_flags
Ir1 Ir 0.279287(12) 0.22445(3) -0.000878(11) 0.04030(10) Uani 1 1 d .
N111 N 0.2994(3) 0.0788(6) 0.0648(3) 0.0489(15) Uani 1 1 d U
C112 C 0.2398(4) 0.0328(8) 0.0766(3) 0.0522(18) Uani 1 1 d U
C113 C 0.2451(4) -0.0621(8) 0.1160(3) 0.058(2) Uani 1 1 d U
H113 H 0.2021 -0.0931 0.1230 0.070 Uiso 1 1 calc R
C114 C 0.3150(4) -0.1110(9) 0.1451(3) 0.059(2) Uani 1 1 d U
H114 H 0.3206 -0.1755 0.1732 0.071 Uiso 1 1 calc R
C115 C 0.3759(4) -0.0662(8) 0.1333(3) 0.057(2) Uani 1 1 d U
H115 H 0.4238 -0.1008 0.1522 0.069 Uiso 1 1 calc R
C116 C 0.3672(4) 0.0294(8) 0.0938(3) 0.0523(19) Uani 1 1 d U
H116 H 0.4099 0.0616 0.0866 0.063 Uiso 1 1 calc R
N121 N 0.1017(3) 0.2242(7) -0.0190(3) 0.0529(15) Uani 1 1 d U
N122 N 0.1722(3) 0.1922(6) 0.0080(2) 0.0420(14) Uani 1 1 d U
C123 C 0.1692(3) 0.0948(8) 0.0420(3) 0.0540(18) Uani 1 1 d U
C124 C 0.0953(4) 0.0703(9) 0.0377(3) 0.059(2) Uani 1 1 d U
H124 H 0.0777 0.0086 0.0575 0.071 Uiso 1 1 calc R
C125 C 0.0546(4) 0.1559(9) -0.0018(3) 0.062(2) Uani 1 1 d U
H125 H 0.0019 0.1652 -0.0147 0.074 Uiso 1 1 calc R
C126 C 0.0852(3) 0.3401(8) -0.0473(3) 0.0532(18) Uani 1 1 d U
H12A H 0.0322 0.3423 -0.0753 0.064 Uiso 1 1 calc R
H12B H 0.1165 0.3539 -0.0744 0.064 Uiso 1 1 calc R
N131 N -0.0979(3) 0.2912(6) 0.2673(3) 0.0502(15) Uani 1 1 d U
C132 C -0.0335(3) 0.2671(7) 0.2548(3) 0.0436(15) Uani 1 1 d U
C133 C 0.0036(4) 0.1614(8) 0.2737(4) 0.0552(18) Uani 1 1 d U
H133 H 0.0460 0.1425 0.2619 0.066 Uiso 1 1 calc R
C134 C -0.0216(5) 0.0835(8) 0.3101(4) 0.062(2) Uani 1 1 d U
H134 H 0.0049 0.0129 0.3249 0.075 Uiso 1 1 calc R
C135 C -0.0853(4) 0.1089(8) 0.3247(4) 0.0580(19) Uani 1 1 d U
H135 H -0.1037 0.0572 0.3494 0.070 Uiso 1 1 calc R
C136 C -0.1210(4) 0.2140(8) 0.3015(3) 0.0526(17) Uani 1 1 d U
H136 H -0.1652 0.2321 0.3107 0.063 Uiso 1 1 calc R
N141 N 0.0731(3) 0.4565(7) 0.1949(3) 0.0535(16) Uani 1 1 d U
N142 N 0.0572(3) 0.3471(7) 0.2100(3) 0.0505(15) Uani 1 1 d U
C143 C -0.0050(3) 0.3608(7) 0.2256(3) 0.0469(16) Uani 1 1 d U
C144 C -0.0275(4) 0.4770(8) 0.2198(3) 0.0527(18) Uani 1 1 d U
H144 H -0.0699 0.5090 0.2276 0.063 Uiso 1 1 calc R
C145 C 0.0242(4) 0.5361(8) 0.2004(4) 0.0576(19) Uani 1 1 d U
H145 H 0.0250 0.6177 0.1925 0.069 Uiso 1 1 calc R
C146 C 0.1412(4) 0.4793(9) 0.1787(3) 0.059(2) Uani 1 1 d U
H14A H 0.1745 0.4103 0.1906 0.071 Uiso 1 1 calc R
H14B H 0.1681 0.5469 0.2039 0.071 Uiso 1 1 calc R
C151 C 0.0985(3) 0.4370(8) 0.0006(3) 0.0542(18) Uani 1 1 d U
C152 C 0.1129(3) 0.4138(9) 0.0652(3) 0.0548(19) Uani 1 1 d U
H152 H 0.1153 0.3352 0.0797 0.066 Uiso 1 1 calc R
C153 C 0.1235(3) 0.5049(8) 0.1080(3) 0.0531(18) Uani 1 1 d U
C154 C 0.1207(3) 0.6194(9) 0.0870(3) 0.0563(19) Uani 1 1 d U
H154 H 0.1283 0.6824 0.1163 0.068 Uiso 1 1 calc R
C155 C 0.1067(3) 0.6413(8) 0.0223(3) 0.0543(19) Uani 1 1 d U
C156 C 0.0954(3) 0.5519(8) -0.0211(3) 0.0524(18) Uani 1 1 d U
H156 H 0.0858 0.5680 -0.0650 0.063 Uiso 1 1 calc R
O157 O 0.1061(3) 0.7575(6) 0.0061(2) 0.0594(16) Uani 1 1 d .
C158 C 0.0873(4) 0.7865(9) -0.0610(4) 0.064(2) Uani 1 1 d .
H15A H 0.1230 0.7486 -0.0781 0.096 Uiso 1 1 calc R
H15B H 0.0897 0.8715 -0.0658 0.096 Uiso 1 1 calc R
H15C H 0.0366 0.7589 -0.0845 0.096 Uiso 1 1 calc R
N211 N 0.2987(3) 0.3577(7) 0.0648(3) 0.0587(18) Uani 1 1 d U
C212 C 0.2895(4) 0.4683(9) 0.0429(4) 0.0593(19) Uani 1 1 d U
C213 C 0.2992(4) 0.5615(10) 0.0851(4) 0.073(2) Uani 1 1 d U
H213 H 0.2938 0.6394 0.0693 0.087 Uiso 1 1 calc R
C214 C 0.3163(5) 0.5423(12) 0.1491(5) 0.087(3) Uani 1 1 d U
H214 H 0.3212 0.6059 0.1778 0.105 Uiso 1 1 calc R
C215 C 0.3260(4) 0.4302(12) 0.1709(4) 0.083(3) Uani 1 1 d U
H215 H 0.3394 0.4155 0.2154 0.100 Uiso 1 1 calc R
C216 C 0.3164(4) 0.3366(10) 0.1286(3) 0.068(2) Uani 1 1 d U
H216 H 0.3222 0.2585 0.1441 0.082 Uiso 1 1 calc R
C221 C 0.2587(3) 0.3648(6) -0.0580(3) 0.0359(14) Uani 1 1 d U
C222 C 0.2690(3) 0.4740(7) -0.0266(4) 0.0479(16) Uani 1 1 d U
C223 C 0.2570(4) 0.5751(7) -0.0637(4) 0.0545(18) Uani 1 1 d U
C224 C 0.2356(4) 0.5752(7) -0.1288(4) 0.0531(18) Uani 1 1 d U
H224 H 0.2273 0.6457 -0.1527 0.064 Uiso 1 1 calc R
C225 C 0.2266(4) 0.4664(6) -0.1578(3) 0.0420(15) Uani 1 1 d U
C226 C 0.2371(3) 0.3625(6) -0.1247(3) 0.0366(14) Uani 1 1 d U
H226 H 0.2299 0.2900 -0.1468 0.044 Uiso 1 1 calc R
F227 F 0.2673(3) 0.6827(4) -0.0349(3) 0.0755(15) Uani 1 1 d U
F228 F 0.2058(2) 0.4632(4) -0.22203(19) 0.0525(10) Uani 1 1 d U
N311 N 0.2648(3) 0.0995(5) -0.0701(2) 0.0360(12) Uani 1 1 d U
C312 C 0.3279(3) 0.0664(6) -0.0827(3) 0.0374(14) Uani 1 1 d U
C313 C 0.3238(4) -0.0246(7) -0.1252(3) 0.0443(16) Uani 1 1 d U
H313 H 0.3676 -0.0485 -0.1335 0.053 Uiso 1 1 calc R
C314 C 0.2570(4) -0.0806(7) -0.1555(3) 0.0486(17) Uani 1 1 d U
H314 H 0.2547 -0.1433 -0.1841 0.058 Uiso 1 1 calc R
C315 C 0.1930(4) -0.0441(7) -0.1437(3) 0.0472(17) Uani 1 1 d U
H315 H 0.1461 -0.0804 -0.1646 0.057 Uiso 1 1 calc R
C316 C 0.1990(3) 0.0459(7) -0.1010(3) 0.0411(15) Uani 1 1 d U
H316 H 0.1553 0.0712 -0.0929 0.049 Uiso 1 1 calc R
C321 C 0.3809(3) 0.2277(7) -0.0082(3) 0.0432(15) Uani 1 1 d U
C322 C 0.3936(3) 0.1380(6) -0.0483(3) 0.0377(14) Uani 1 1 d U
C323 C 0.4642(4) 0.1297(7) -0.0540(3) 0.0433(16) Uani 1 1 d U
C324 C 0.5218(4) 0.2017(7) -0.0239(4) 0.0519(19) Uani 1 1 d U
H324 H 0.5695 0.1926 -0.0285 0.062 Uiso 1 1 calc R
C325 C 0.5085(3) 0.2888(7) 0.0139(4) 0.0507(17) Uani 1 1 d U
C326 C 0.4399(3) 0.3032(7) 0.0227(3) 0.0472(17) Uani 1 1 d U
H326 H 0.4331 0.3638 0.0494 0.057 Uiso 1 1 calc R
F327 F 0.4767(2) 0.0438(4) -0.0924(2) 0.0563(11) Uani 1 1 d U
F328 F 0.5647(2) 0.3638(5) 0.0436(3) 0.0756(15) Uani 1 1 d U
O11 O 0.4892(4) 0.3097(7) 0.3367(3) 0.085(2) Uani 1 1 d .
O12 O 0.5037(4) 0.4917(6) 0.3457(4) 0.084(2) Uani 1 1 d .
O13 O 0.3950(3) 0.4177(8) 0.3297(3) 0.086(2) Uani 1 1 d .
N14 N 0.4622(3) 0.4060(8) 0.3372(3) 0.0536(18) Uani 1 1 d .
Cl11 Cl 0.51606(16) 0.2487(2) 0.18337(12) 0.0891(9) Uani 1 1 d .
Cl12 Cl 0.66943(12) 0.3333(2) 0.23287(10) 0.0616(5) Uani 1 1 d .
C13S C 0.5884(4) 0.2934(9) 0.2511(4) 0.060(2) Uani 1 1 d .
H13A H 0.6011 0.2291 0.2827 0.073 Uiso 1 1 calc R
H13B H 0.5715 0.3612 0.2705 0.073 Uiso 1 1 calc R
O1S O 0.3133(6) 0.2022(10) 0.2441(6) 0.152(4) Uani 1 1 d .
O2S O 0.1586(3) 0.1610(6) 0.2035(3) 0.0722(17) Uani 1 1 d .

loop_
_atom_site_aniso_label
_atom_site_aniso_U_11
_atom_site_aniso_U_22
_atom_site_aniso_U_33
_atom_site_aniso_U_23
_atom_site_aniso_U_13
_atom_site_aniso_U_12
Ir1 0.01624(11) 0.0793(2) 0.02736(12) -0.00288(14) 0.00997(8) 0.01009(13)
N111 0.022(2) 0.097(5) 0.031(3) 0.004(3) 0.012(2) 0.016(3)
C112 0.025(3) 0.105(5) 0.028(3) 0.007(3) 0.012(2) 0.015(3)
C113 0.031(3) 0.109(6) 0.036(4) 0.021(4) 0.012(3) 0.014(4)
C114 0.040(4) 0.102(6) 0.038(4) 0.018(4) 0.016(3) 0.016(4)
C115 0.032(3) 0.104(6) 0.035(3) 0.017(4) 0.010(3) 0.022(4)
C116 0.025(3) 0.102(6) 0.031(3) 0.009(3) 0.010(3) 0.018(3)
N121 0.015(2) 0.111(4) 0.034(3) 0.018(3) 0.011(2) 0.016(3)
N122 0.017(2) 0.094(4) 0.018(2) 0.008(2) 0.0097(18) 0.006(2)
C123 0.021(3) 0.109(5) 0.034(3) 0.005(3) 0.012(2) 0.017(3)
C124 0.030(3) 0.110(6) 0.045(4) 0.023(4) 0.022(3) 0.018(4)
C125 0.021(3) 0.131(6) 0.040(4) 0.026(4) 0.018(3) 0.011(4)
C126 0.021(3) 0.103(5) 0.039(3) 0.020(4) 0.015(3) 0.022(3)
N131 0.035(3) 0.076(4) 0.047(3) -0.006(3) 0.024(2) 0.001(3)
C132 0.024(3) 0.076(4) 0.030(3) -0.005(3) 0.008(2) -0.001(3)
C133 0.029(3) 0.084(5) 0.054(4) -0.007(4) 0.016(3) 0.008(3)
C134 0.046(4) 0.072(5) 0.068(5) -0.002(4) 0.015(4) 0.004(4)
C135 0.043(4) 0.077(5) 0.057(4) -0.003(4) 0.020(3) -0.015(4)
C136 0.032(3) 0.087(5) 0.045(4) -0.006(4) 0.020(3) -0.008(3)
N141 0.031(3) 0.099(5) 0.034(3) 0.010(3) 0.016(2) 0.007(3)
N142 0.029(3) 0.097(5) 0.029(3) -0.001(3) 0.013(2) 0.003(3)
C143 0.026(3) 0.086(5) 0.030(3) -0.001(3) 0.013(2) 0.009(3)
C144 0.034(3) 0.089(5) 0.040(4) 0.009(4) 0.019(3) 0.013(3)
C145 0.041(4) 0.089(5) 0.047(4) 0.019(4) 0.020(3) 0.011(4)
C146 0.029(3) 0.113(6) 0.040(4) 0.013(4) 0.017(3) 0.005(4)
C151 0.018(3) 0.113(5) 0.038(3) 0.013(4) 0.017(2) 0.018(3)
C152 0.022(3) 0.107(6) 0.040(3) 0.018(4) 0.017(3) 0.014(3)
C153 0.019(3) 0.109(5) 0.035(3) 0.016(3) 0.014(2) 0.006(3)
C154 0.021(3) 0.113(6) 0.040(3) 0.011(4) 0.018(3) 0.003(3)
C155 0.020(3) 0.102(6) 0.044(4) 0.022(4) 0.015(3) 0.011(3)
C156 0.020(3) 0.109(6) 0.034(3) 0.017(4) 0.017(3) 0.012(3)
O157 0.031(2) 0.110(5) 0.042(3) 0.014(3) 0.019(2) 0.009(3)
C158 0.046(4) 0.106(7) 0.050(4) 0.019(5) 0.030(4) 0.008(5)
N211 0.015(2) 0.121(5) 0.036(3) -0.023(3) 0.004(2) 0.020(3)
C212 0.020(3) 0.104(5) 0.056(4) -0.029(4) 0.015(3) 0.007(3)
C213 0.026(3) 0.121(6) 0.071(5) -0.059(5) 0.015(3) -0.007(4)
C214 0.029(4) 0.155(8) 0.072(5) -0.061(6) 0.011(4) 0.002(5)
C215 0.027(3) 0.169(8) 0.050(4) -0.050(5) 0.009(3) 0.016(5)
C216 0.028(3) 0.142(7) 0.033(3) -0.024(4) 0.008(3) 0.018(4)
C221 0.013(2) 0.062(4) 0.034(3) -0.008(3) 0.010(2) 0.006(3)
C222 0.022(3) 0.066(4) 0.061(4) -0.028(3) 0.021(3) 0.000(3)
C223 0.036(3) 0.059(4) 0.081(5) -0.028(4) 0.036(3) -0.009(3)
C224 0.042(4) 0.055(4) 0.078(5) -0.006(4) 0.042(3) 0.003(3)
C225 0.033(3) 0.052(4) 0.051(4) -0.002(3) 0.027(3) 0.005(3)
C226 0.021(3) 0.052(4) 0.042(3) -0.005(3) 0.017(2) 0.006(3)
F227 0.061(3) 0.072(3) 0.110(4) -0.038(3) 0.051(3) -0.013(3)
F228 0.059(3) 0.061(3) 0.049(2) 0.009(2) 0.035(2) 0.007(2)
N311 0.023(2) 0.060(3) 0.029(3) 0.011(2) 0.013(2) 0.007(2)
C312 0.028(3) 0.061(4) 0.030(3) 0.009(3) 0.018(2) 0.010(3)
C313 0.037(3) 0.058(4) 0.044(4) 0.003(3) 0.022(3) 0.008(3)
C314 0.052(4) 0.061(5) 0.039(3) 0.001(3) 0.024(3) -0.002(3)
C315 0.042(3) 0.069(5) 0.033(3) 0.007(3) 0.016(3) -0.007(3)
C316 0.025(3) 0.071(5) 0.031(3) 0.007(3) 0.014(2) 0.001(3)
C321 0.017(2) 0.077(4) 0.036(3) 0.003(3) 0.009(2) 0.014(3)
C322 0.022(3) 0.058(4) 0.037(3) 0.009(3) 0.014(2) 0.009(3)
C323 0.028(3) 0.064(4) 0.045(4) 0.000(3) 0.022(3) 0.012(3)
C324 0.021(3) 0.084(5) 0.057(4) -0.001(4) 0.021(3) 0.008(3)
C325 0.020(3) 0.077(5) 0.057(4) -0.008(4) 0.015(3) -0.001(3)
C326 0.023(3) 0.074(5) 0.045(4) -0.003(3) 0.013(3) 0.008(3)
F327 0.036(2) 0.075(3) 0.069(3) -0.008(2) 0.032(2) 0.014(2)
F328 0.029(2) 0.109(4) 0.090(4) -0.026(3) 0.022(2) -0.012(2)
O11 0.080(5) 0.099(5) 0.082(5) -0.028(4) 0.036(4) 0.001(4)
O12 0.057(4) 0.094(5) 0.098(5) -0.005(4) 0.022(4) -0.007(4)
O13 0.035(3) 0.179(7) 0.049(3) -0.006(4) 0.020(2) 0.006(4)
N14 0.037(3) 0.100(6) 0.027(3) -0.012(3) 0.014(2) 0.006(4)
Cl11 0.0771(16) 0.0908(19) 0.0680(15) 0.0025(13) -0.0173(12) -0.0034(13)
Cl12 0.0594(11) 0.0713(13) 0.0704(13) 0.0160(11) 0.0432(10) 0.0161(11)
C13S 0.038(4) 0.095(7) 0.047(4) 0.004(4) 0.013(3) -0.003(4)
O1S 0.115(8) 0.174(9) 0.168(10) 0.044(8) 0.048(7) 0.011(7)
O2S 0.042(3) 0.100(5) 0.075(4) 0.022(4) 0.020(3) 0.000(3)

loop_
_atom_type_symbol
_atom_type_description
_atom_type_scat_dispersion_real
_atom_type_scat_dispersion_imag
_atom_type_scat_source
C C 0.0033 0.0016 'International Tables Vol C Tables 4.2.6.8 and 6.1.1.4'
H H 0.0000 0.0000 'International Tables Vol C Tables 4.2.6.8 and 6.1.1.4'
N N 0.0061 0.0033 'International Tables Vol C Tables 4.2.6.8 and 6.1.1.4'
O O 0.0106 0.0060 'International Tables Vol C Tables 4.2.6.8 and 6.1.1.4'
F F 0.0171 0.0103 'International Tables Vol C Tables 4.2.6.8 and 6.1.1.4'
Cl Cl 0.1484 0.1585 'International Tables Vol C Tables 4.2.6.8 and 6.1.1.4'
Ir Ir -1.4442 7.9887 'International Tables Vol C Tables 4.2.6.8 and 6.1.1.4'

loop_
_geom_angle_atom_site_label_1
_geom_angle_atom_site_label_2
_geom_angle_atom_site_label_3
_geom_angle
C321 Ir1 C221 85.5(3)
C321 Ir1 N311 80.9(3)
C221 Ir1 N311 97.6(2)
C321 Ir1 N211 95.5(3)
C221 Ir1 N211 79.0(3)
N311 Ir1 N211 175.3(2)
C321 Ir1 N122 171.1(3)
C221 Ir1 N122 102.0(2)
N311 Ir1 N122 93.3(2)
N211 Ir1 N122 90.6(2)
C321 Ir1 N111 96.5(2)
C221 Ir1 N111 176.6(2)
N311 Ir1 N111 85.5(2)
N211 Ir1 N111 98.0(3)
N122 Ir1 N111 76.3(2)
C112 N111 C116 118.1(7)
C112 N111 Ir1 117.5(5)
C116 N111 Ir1 124.4(5)
N111 C112 C113 122.8(6)
N111 C112 C123 112.6(7)
C113 C112 C123 124.6(7)
C112 C113 C114 118.1(7)
C112 C113 H113 121.0
C114 C113 H113 121.0
C115 C114 C113 119.9(8)
C115 C114 H114 120.0
C113 C114 H114 120.0
C114 C115 C116 119.4(7)
C114 C115 H115 120.3
C116 C115 H115 120.3
N111 C116 C115 121.7(7)
N111 C116 H116 119.2
C115 C116 H116 119.2
N122 N121 C125 112.3(6)
N122 N121 C126 119.2(6)
C125 N121 C126 126.1(6)
N121 N122 C123 104.8(5)
N121 N122 Ir1 139.4(4)
C123 N122 Ir1 114.3(4)
N122 C123 C124 110.7(6)
N122 C123 C112 118.8(6)
C124 C123 C112 130.5(8)
C125 C124 C123 103.8(7)
C125 C124 H124 128.1
C123 C124 H124 128.1
N121 C125 C124 108.3(6)
N121 C125 H125 125.9
C124 C125 H125 125.9
N121 C126 C151 113.8(6)
N121 C126 H12A 108.8
C151 C126 H12A 108.8
N121 C126 H12B 108.8
C151 C126 H12B 108.8
H12A C126 H12B 107.7
C136 N131 C132 118.0(7)
N131 C132 C133 120.7(7)
N131 C132 C143 115.8(7)
C133 C132 C143 123.4(6)
C132 C133 C134 119.5(7)
C132 C133 H133 120.2
C134 C133 H133 120.2
C135 C134 C133 120.0(8)
C135 C134 H134 120.0
C133 C134 H134 120.0
C134 C135 C136 116.7(8)
C134 C135 H135 121.6
C136 C135 H135 121.6
N131 C136 C135 124.8(7)
N131 C136 H136 117.6
C135 C136 H136 117.6
C145 N141 N142 112.8(6)
C145 N141 C146 126.5(8)
N142 N141 C146 120.6(7)
C143 N142 N141 104.2(6)
N142 C143 C144 110.9(7)
N142 C143 C132 121.4(7)
C144 C143 C132 126.9(6)
C145 C144 C143 105.7(7)
C145 C144 H144 127.2
C143 C144 H144 127.2
N141 C145 C144 106.6(8)
N141 C145 H145 126.7
C144 C145 H145 126.7
N141 C146 C153 112.2(6)
N141 C146 H14A 109.2
C153 C146 H14A 109.2
N141 C146 H14B 109.2
C153 C146 H14B 109.2
H14A C146 H14B 107.9
C156 C151 C152 120.5(8)
C156 C151 C126 118.2(6)
C152 C151 C126 121.4(8)
C153 C152 C151 120.0(8)
C153 C152 H152 120.0
C151 C152 H152 120.0
C152 C153 C154 120.0(7)
C152 C153 C146 119.9(8)
C154 C153 C146 120.1(8)
C153 C154 C155 119.4(9)
C153 C154 H154 120.3
C155 C154 H154 120.3
C156 C155 O157 123.2(6)
C156 C155 C154 121.5(8)
O157 C155 C154 115.2(8)
C155 C156 C151 118.6(7)
C155 C156 H156 120.7
C151 C156 H156 120.7
C155 O157 C158 117.9(7)
O157 C158 H15A 109.5
O157 C158 H15B 109.5
H15A C158 H15B 109.5
O157 C158 H15C 109.5
H15A C158 H15C 109.5
H15B C158 H15C 109.5
C212 N211 C216 120.0(8)
C212 N211 Ir1 117.8(5)
C216 N211 Ir1 122.1(7)
N211 C212 C213 120.1(8)
N211 C212 C222 112.5(7)
C213 C212 C222 127.4(9)
C214 C213 C212 120.8(11)
C214 C213 H213 119.6
C212 C213 H213 119.6
C215 C214 C213 118.6(10)
C215 C214 H214 120.7
C213 C214 H214 120.7
C214 C215 C216 120.6(9)
C214 C215 H215 119.7
C216 C215 H215 119.7
N211 C216 C215 119.8(10)
N211 C216 H216 120.1
C215 C216 H216 120.1
C226 C221 C222 118.9(7)
C226 C221 Ir1 125.6(5)
C222 C221 Ir1 115.4(5)
C223 C222 C221 118.2(7)
C223 C222 C212 126.5(7)
C221 C222 C212 115.3(8)
C224 C223 F227 116.0(8)
C224 C223 C222 124.0(7)
F227 C223 C222 119.9(7)
C223 C224 C225 116.1(8)
C223 C224 H224 122.0
C225 C224 H224 122.0
F228 C225 C226 118.9(6)
F228 C225 C224 117.7(7)
C226 C225 C224 123.5(7)
C225 C226 C221 119.3(6)
C225 C226 H226 120.3
C221 C226 H226 120.3
C316 N311 C312 119.4(6)
C316 N311 Ir1 124.4(4)
C312 N311 Ir1 116.0(4)
N311 C312 C313 119.4(6)
N311 C312 C322 112.6(6)
C313 C312 C322 127.9(5)
C314 C313 C312 120.8(6)
C314 C313 H313 119.6
C312 C313 H313 119.6
C313 C314 C315 119.2(7)
C313 C314 H314 120.4
C315 C314 H314 120.4
C316 C315 C314 118.6(7)
C316 C315 H315 120.7
C314 C315 H315 120.7
N311 C316 C315 122.5(6)
N311 C316 H316 118.8
C315 C316 H316 118.8
C326 C321 C322 118.4(5)
C326 C321 Ir1 127.5(5)
C322 C321 Ir1 114.0(5)
C323 C322 C321 118.3(6)
C323 C322 C312 126.0(6)
C321 C322 C312 115.7(5)
C324 C323 F327 117.6(5)
C324 C323 C322 123.8(6)
F327 C323 C322 118.6(6)
C323 C324 C325 117.3(6)
C323 C324 H324 121.3
C325 C324 H324 121.3
F328 C325 C324 118.6(6)
F328 C325 C326 118.5(7)
C324 C325 C326 122.8(7)
C325 C326 C321 119.4(7)
C325 C326 H326 120.3
C321 C326 H326 120.3
O11 N14 O12 118.1(7)
O11 N14 O13 121.1(9)
O12 N14 O13 120.8(8)
Cl11 C13S Cl12 111.6(4)
Cl11 C13S H13A 109.3
Cl12 C13S H13A 109.3
Cl11 C13S H13B 109.3
Cl12 C13S H13B 109.3
H13A C13S H13B 108.0

loop_
_geom_bond_atom_site_label_1
_geom_bond_atom_site_label_2
_geom_bond_distance
Ir1 C321 1.990(6)
Ir1 C221 2.002(7)
Ir1 N311 2.051(6)
Ir1 N211 2.057(7)
Ir1 N122 2.139(5)
Ir1 N111 2.163(6)
N111 C112 1.349(9)
N111 C116 1.355(8)
C112 C113 1.377(11)
C112 C123 1.482(9)
C113 C114 1.382(10)
C113 H113 0.9500
C114 C115 1.368(11)
C114 H114 0.9500
C115 C116 1.378(11)
C115 H115 0.9500
C116 H116 0.9500
N121 N122 1.321(7)
N121 C125 1.336(9)
N121 C126 1.455(10)
N122 C123 1.358(10)
C123 C124 1.399(10)
C124 C125 1.367(11)
C124 H124 0.9500
C125 H125 0.9500
C126 C151 1.499(11)
C126 H12A 0.9900
C126 H12B 0.9900
N131 C136 1.332(10)
N131 C132 1.368(8)
C132 C133 1.390(11)
C132 C143 1.448(10)
C133 C134 1.391(12)
C133 H133 0.9500
C134 C135 1.382(11)
C134 H134 0.9500
C135 C136 1.391(12)
C135 H135 0.9500
C136 H136 0.9500
N141 C145 1.334(10)
N141 N142 1.354(9)
N141 C146 1.475(9)
N142 C143 1.346(8)
C143 C144 1.388(11)
C144 C145 1.375(11)
C144 H144 0.9500
C145 H145 0.9500
C146 C153 1.524(9)
C146 H14A 0.9900
C146 H14B 0.9900
C151 C156 1.394(12)
C151 C152 1.396(9)
C152 C153 1.380(12)
C152 H152 0.9500
C153 C154 1.385(12)
C154 C155 1.395(10)
C154 H154 0.9500
C155 C156 1.373(11)
C155 O157 1.375(10)
C156 H156 0.9500
O157 C158 1.453(9)
C158 H15A 0.9800
C158 H15B 0.9800
C158 H15C 0.9800
N211 C212 1.346(12)
N211 C216 1.365(10)
C212 C213 1.392(11)
C212 C222 1.463(11)
C213 C214 1.369(14)
C213 H213 0.9500
C214 C215 1.360(16)
C214 H214 0.9500
C215 C216 1.397(13)
C215 H215 0.9500
C216 H216 0.9500
C221 C226 1.402(9)
C221 C222 1.411(10)
C222 C223 1.393(12)
C223 C224 1.368(12)
C223 F227 1.370(9)
C224 C225 1.385(10)
C224 H224 0.9500
C225 F228 1.349(8)
C225 C226 1.376(10)
C226 H226 0.9500
N311 C316 1.352(8)
N311 C312 1.373(7)
C312 C313 1.389(9)
C312 C322 1.473(9)
C313 C314 1.378(10)
C313 H313 0.9500
C314 C315 1.389(10)
C314 H314 0.9500
C315 C316 1.379(10)
C315 H315 0.9500
C316 H316 0.9500
C321 C326 1.396(10)
C321 C322 1.432(10)
C322 C323 1.390(8)
C323 C324 1.353(10)
C323 F327 1.373(8)
C324 C325 1.379(10)
C324 H324 0.9500
C325 F328 1.355(8)
C325 C326 1.390(9)
C326 H326 0.9500
O11 N14 1.215(9)
O12 N14 1.232(9)
O13 N14 1.237(8)
Cl11 C13S 1.741(8)
Cl12 C13S 1.776(8)
C13S H13A 0.9900
C13S H13B 0.9900

loop_
_geom_torsion_atom_site_label_1
_geom_torsion_atom_site_label_2
_geom_torsion_atom_site_label_3
_geom_torsion_atom_site_label_4
_geom_torsion
C321 Ir1 N111 C112 -170.3(6)
C221 Ir1 N111 C112 64(4)
N311 Ir1 N111 C112 -90.0(6)
N211 Ir1 N111 C112 93.1(6)
N122 Ir1 N111 C112 4.4(5)
C321 Ir1 N111 C116 8.3(6)
C221 Ir1 N111 C116 -118(3)
N311 Ir1 N111 C116 88.5(6)
N211 Ir1 N111 C116 -88.3(6)
N122 Ir1 N111 C116 -177.0(6)
C116 N111 C112 C113 -0.6(11)
Ir1 N111 C112 C113 178.0(6)
C116 N111 C112 C123 -180.0(7)
Ir1 N111 C112 C123 -1.3(9)
N111 C112 C113 C114 0.7(12)
C123 C112 C113 C114 180.0(8)
C112 C113 C114 C115 -1.3(13)
C113 C114 C115 C116 1.8(13)
C112 N111 C116 C115 1.1(11)
Ir1 N111 C116 C115 -177.4(6)
C114 C115 C116 N111 -1.7(12)
C125 N121 N122 C123 2.8(9)
C126 N121 N122 C123 166.2(6)
C125 N121 N122 Ir1 166.7(6)
C126 N121 N122 Ir1 -29.9(11)
C321 Ir1 N122 N121 -133.7(14)
C221 Ir1 N122 N121 13.2(8)
N311 Ir1 N122 N121 -85.3(8)
N211 Ir1 N122 N121 92.0(8)
N111 Ir1 N122 N121 -169.8(8)
C321 Ir1 N122 C123 29.2(16)
C221 Ir1 N122 C123 176.1(5)
N311 Ir1 N122 C123 77.6(5)
N211 Ir1 N122 C123 -105.1(5)
N111 Ir1 N122 C123 -6.9(5)
N121 N122 C123 C124 -2.6(8)
Ir1 N122 C123 C124 -171.2(5)
N121 N122 C123 C112 177.5(7)
Ir1 N122 C123 C112 8.9(8)
N111 C112 C123 N122 -5.1(10)
C113 C112 C123 N122 175.6(7)
N111 C112 C123 C124 175.0(8)
C113 C112 C123 C124 -4.3(14)
N122 C123 C124 C125 1.5(9)
C112 C123 C124 C125 -178.6(8)
N122 N121 C125 C124 -2.0(10)
C126 N121 C125 C124 -164.0(7)
C123 C124 C125 N121 0.3(10)
N122 N121 C126 C151 -74.1(7)
C125 N121 C126 C151 86.9(8)
C136 N131 C132 C133 4.3(10)
C136 N131 C132 C143 -171.4(6)
N131 C132 C133 C134 -5.2(11)
C143 C132 C133 C134 170.2(7)
C132 C133 C134 C135 3.0(12)
C133 C134 C135 C136 -0.1(12)
C132 N131 C136 C135 -1.3(11)
C134 C135 C136 N131 -0.8(12)
C145 N141 N142 C143 0.1(8)
C146 N141 N142 C143 176.2(6)
N141 N142 C143 C144 0.4(7)
N141 N142 C143 C132 -169.8(6)
N131 C132 C143 N142 -178.8(6)
C133 C132 C143 N142 5.6(10)
N131 C132 C143 C144 12.7(10)
C133 C132 C143 C144 -162.8(7)
N142 C143 C144 C145 -0.7(8)
C132 C143 C144 C145 168.8(7)
N142 N141 C145 C144 -0.5(8)
C146 N141 C145 C144 -176.3(6)
C143 C144 C145 N141 0.7(8)
C145 N141 C146 C153 -76.1(10)
N142 N141 C146 C153 108.4(8)
N121 C126 C151 C156 170.3(5)
N121 C126 C151 C152 -10.3(8)
C156 C151 C152 C153 0.6(9)
C126 C151 C152 C153 -178.8(5)
C151 C152 C153 C154 -0.7(9)
C151 C152 C153 C146 -178.4(6)
N141 C146 C153 C152 -83.5(9)
N141 C146 C153 C154 98.8(9)
C152 C153 C154 C155 0.4(9)
C146 C153 C154 C155 178.1(6)
C153 C154 C155 C156 0.0(9)
C153 C154 C155 O157 -179.0(5)
O157 C155 C156 C151 178.8(5)
C154 C155 C156 C151 -0.1(9)
C152 C151 C156 C155 -0.2(9)
C126 C151 C156 C155 179.2(5)
C156 C155 O157 C158 4.7(9)
C154 C155 O157 C158 -176.4(5)
C321 Ir1 N211 C212 84.7(5)
C221 Ir1 N211 C212 0.4(5)
N311 Ir1 N211 C212 44(3)
N122 Ir1 N211 C212 -101.7(5)
N111 Ir1 N211 C212 -177.9(5)
C321 Ir1 N211 C216 -98.8(5)
C221 Ir1 N211 C216 176.9(5)
N311 Ir1 N211 C216 -139(3)
N122 Ir1 N211 C216 74.8(5)
N111 Ir1 N211 C216 -1.4(5)
C216 N211 C212 C213 0.9(9)
Ir1 N211 C212 C213 177.5(5)
C216 N211 C212 C222 -178.6(5)
Ir1 N211 C212 C222 -2.0(7)
N211 C212 C213 C214 -1.6(10)
C222 C212 C213 C214 177.9(7)
C212 C213 C214 C215 2.1(12)
C213 C214 C215 C216 -2.0(12)
C212 N211 C216 C215 -0.9(10)
Ir1 N211 C216 C215 -177.3(5)
C214 C215 C216 N211 1.4(11)
C321 Ir1 C221 C226 83.4(5)
N311 Ir1 C221 C226 3.2(5)
N211 Ir1 C221 C226 179.9(5)
N122 Ir1 C221 C226 -91.8(5)
N111 Ir1 C221 C226 -150(3)
C321 Ir1 C221 C222 -95.1(5)
N311 Ir1 C221 C222 -175.3(4)
N211 Ir1 C221 C222 1.5(4)
N122 Ir1 C221 C222 89.7(4)
N111 Ir1 C221 C222 31(4)
C226 C221 C222 C223 0.1(8)
Ir1 C221 C222 C223 178.7(5)
C226 C221 C222 C212 178.5(5)
Ir1 C221 C222 C212 -3.0(6)
N211 C212 C222 C223 -178.7(6)
C213 C212 C222 C223 1.8(11)
N211 C212 C222 C221 3.2(8)
C213 C212 C222 C221 -176.3(6)
C221 C222 C223 C224 0.3(10)
C212 C222 C223 C224 -177.9(6)
C221 C222 C223 F227 -179.3(5)
C212 C222 C223 F227 2.6(10)
F227 C223 C224 C225 178.8(6)
C222 C223 C224 C225 -0.7(10)
C223 C224 C225 F228 -179.7(6)
C223 C224 C225 C226 0.8(10)
F228 C225 C226 C221 -180.0(5)
C224 C225 C226 C221 -0.5(9)
C222 C221 C226 C225 0.0(8)
Ir1 C221 C226 C225 -178.4(4)
C321 Ir1 N311 C316 -175.2(6)
C221 Ir1 N311 C316 -91.0(5)
N211 Ir1 N311 C316 -134(2)
N122 Ir1 N311 C316 11.5(5)
N111 Ir1 N311 C316 87.4(5)
C321 Ir1 N311 C312 7.8(5)
C221 Ir1 N311 C312 92.0(5)
N211 Ir1 N311 C312 49(3)
N122 Ir1 N311 C312 -165.5(5)
N111 Ir1 N311 C312 -89.6(5)
C316 N311 C312 C313 -2.4(9)
Ir1 N311 C312 C313 174.7(5)
C316 N311 C312 C322 176.4(6)
Ir1 N311 C312 C322 -6.5(7)
N311 C312 C313 C314 1.0(10)
C322 C312 C313 C314 -177.5(7)
C312 C313 C314 C315 0.8(11)
C313 C314 C315 C316 -1.2(11)
C312 N311 C316 C315 2.0(10)
Ir1 N311 C316 C315 -174.9(5)
C314 C315 C316 N311 -0.2(10)
C221 Ir1 C321 C326 76.8(7)
N311 Ir1 C321 C326 175.3(7)
N211 Ir1 C321 C326 -1.7(7)
N122 Ir1 C321 C326 -135.6(13)
N111 Ir1 C321 C326 -100.4(7)
C221 Ir1 C321 C322 -105.8(5)
N311 Ir1 C321 C322 -7.3(5)
N211 Ir1 C321 C322 175.8(5)
N122 Ir1 C321 C322 41.9(17)
N111 Ir1 C321 C322 77.0(5)
C326 C321 C322 C323 0.8(10)
Ir1 C321 C322 C323 -177.0(5)
C326 C321 C322 C312 -176.2(6)
Ir1 C321 C322 C312 6.1(7)
N311 C312 C322 C323 -176.4(6)
C313 C312 C322 C323 2.3(11)
N311 C312 C322 C321 0.3(8)
C313 C312 C322 C321 179.0(6)
C321 C322 C323 C324 -0.2(11)
C312 C322 C323 C324 176.4(7)
C321 C322 C323 F327 179.9(6)
C312 C322 C323 F327 -3.5(10)
F327 C323 C324 C325 179.1(6)
C322 C323 C324 C325 -0.8(12)
C323 C324 C325 F328 -178.6(7)
C323 C324 C325 C326 1.2(12)
F328 C325 C326 C321 179.2(7)
C324 C325 C326 C321 -0.6(12)
C322 C321 C326 C325 -0.4(11)
Ir1 C321 C326 C325 177.0(6)
